data_7209017
loop_
_publ_author_name
'Yeung, Chi-Tung'
'Yeung, Ho-Lun'
'Chan, Wesley Ting Kwok'
'Yan, Siu-Cheong'
'Tam, Eric C. Y.'
'Wong, Ka-Leung'
'Lee, Chi-Sing'
'Wong, Wing-Tak'

_publ_section_title
;
 Stereolabile chiral biphenyl hybrids: crystallization-induced dynamic
 atropselective resolution involving supramolecular interactions
;
_journal_issue 5
_journal_name_full CrystEngComm
_journal_page_first 836
_journal_paper_doi 10.1039/c2ce26438b
_journal_volume 15
_journal_year 2013
_chemical_absolute_configuration syn
_chemical_formula_moiety 'C16 H18 O2'
_chemical_formula_sum 'C16 H18 O2'
_chemical_formula_weight 242.30
_space_group_IT_number 4
_symmetry_cell_setting monoclinic
_symmetry_space_group_name_Hall 'P 2yb'
_symmetry_space_group_name_H-M 'P 1 21 1'
_atom_sites_solution_hydrogens geom
_atom_sites_solution_primary direct
_atom_sites_solution_secondary difmap
_audit_creation_method SHELXL-97
_audit_update_record
;
2011-09-22 # Formatted by publCIF
;
_cell_angle_alpha 90.00
_cell_angle_beta 93.144(9)
_cell_angle_gamma 90.00
_cell_formula_units_Z 4
_cell_length_a 7.7097(11)
_cell_length_b 19.332(2)
_cell_length_c 9.3678(12)
_cell_measurement_reflns_used 3633
_cell_measurement_temperature 296(2)
_cell_measurement_theta_max 21.36
_cell_measurement_theta_min 2.42
_cell_volume 1394.1(3)
_computing_cell_refinement 'Bruker APEX II'
_computing_data_collection 'Bruker APEX II'
_computing_data_reduction 'Bruker SAINT'
_computing_molecular_graphics 'Bruker SHELXTL'
_computing_publication_material 'Bruker SHELXTL'
_computing_structure_refinement 'SHELXL-97 (Sheldrick, 2008)'
_computing_structure_solution 'SHELXS-97 (Sheldrick, 2008)'
_diffrn_ambient_temperature 296(2)
_diffrn_measured_fraction_theta_full 0.991
_diffrn_measured_fraction_theta_max 0.991
_diffrn_measurement_device_type 'Bruker APEX-II CCD'
_diffrn_measurement_method '\f and \w scans'
_diffrn_radiation_monochromator graphite
_diffrn_radiation_source 'fine-focus sealed tube'
_diffrn_radiation_type MoK\a
_diffrn_radiation_wavelength 0.71073
_diffrn_reflns_av_R_equivalents 0.0351
_diffrn_reflns_av_sigmaI/netI 0.0324
_diffrn_reflns_limit_h_max 9
_diffrn_reflns_limit_h_min -9
_diffrn_reflns_limit_k_max 25
_diffrn_reflns_limit_k_min -24
_diffrn_reflns_limit_l_max 12
_diffrn_reflns_limit_l_min -10
_diffrn_reflns_number 13979
_diffrn_reflns_theta_full 27.48
_diffrn_reflns_theta_max 27.48
_diffrn_reflns_theta_min 2.11
_exptl_absorpt_coefficient_mu 0.075
_exptl_absorpt_correction_T_max 0.9852
_exptl_absorpt_correction_T_min 0.9679
_exptl_absorpt_correction_type multi-scan
_exptl_absorpt_process_details 'SAINT ver. 7.34; Bruker SADABS'
_exptl_crystal_colour colourless
_exptl_crystal_density_diffrn 1.154
_exptl_crystal_density_method 'not measured'
_exptl_crystal_description Block
_exptl_crystal_F_000 520
_exptl_crystal_size_max 0.44
_exptl_crystal_size_mid 0.36
_exptl_crystal_size_min 0.20
_refine_diff_density_max 0.126
_refine_diff_density_min -0.114
_refine_diff_density_rms 0.026
_refine_ls_abs_structure_details 'Flack H D (1983), Acta Cryst. A39, 876-881'
_refine_ls_extinction_coef 0.032(3)
_refine_ls_extinction_expression Fc^*^=kFc[1+0.001xFc^2^\l^3^/sin(2\q)]^-1/4^
_refine_ls_extinction_method SHELXL
_refine_ls_goodness_of_fit_ref 1.022
_refine_ls_hydrogen_treatment constr
_refine_ls_matrix_type full
_refine_ls_number_parameters 330
_refine_ls_number_reflns 3245
_refine_ls_number_restraints 1
_refine_ls_restrained_S_all 1.022
_refine_ls_R_factor_all 0.0582
_refine_ls_R_factor_gt 0.0359
_refine_ls_shift/su_max 0.005
_refine_ls_shift/su_mean 0.000
_refine_ls_structure_factor_coef Fsqd
_refine_ls_weighting_details 'calc w=1/[\s^2^(Fo^2^)+(0.0410P)^2^+0.0613P] where P=(Fo^2^+2Fc^2^)/3'
_refine_ls_weighting_scheme calc
_refine_ls_wR_factor_gt 0.0767
_refine_ls_wR_factor_ref 0.0864
_reflns_number_gt 2414
_reflns_number_total 3245
_reflns_threshold_expression >2sigma(I)
_cod_data_source_file c2ce26438b.txt
_cod_data_source_block bcyct03
_cod_original_sg_symbol_H-M 'P 21'
_cod_database_code 7209017

loop_
_symmetry_equiv_pos_as_xyz
'x, y, z'
'-x, y+1/2, -z'

loop_
_atom_site_label
_atom_site_type_symbol
_atom_site_fract_x
_atom_site_fract_y
_atom_site_fract_z
_atom_site_U_iso_or_equiv
_atom_site_adp_type
_atom_site_occupancy
_atom_site_symmetry_multiplicity
_atom_site_calc_flag
_atom_site_refinement_flags
C11 C -0.0410(3) 0.88018(11) 0.5781(2) 0.0398(5) Uani 1 1 d .
C12 C -0.1764(3) 0.85304(12) 0.6518(3) 0.0513(6) Uani 1 1 d .
H12A H -0.1513 0.8237 0.7289 0.062 Uiso 1 1 calc R
C13 C -0.3466(3) 0.86838(14) 0.6140(3) 0.0581(7) Uani 1 1 d .
H13A H -0.4350 0.8496 0.6654 0.070 Uiso 1 1 calc R
C14 C -0.3862(3) 0.91126(14) 0.5007(3) 0.0614(7) Uani 1 1 d .
H14A H -0.5014 0.9219 0.4752 0.074 Uiso 1 1 calc R
C15 C -0.2540(3) 0.93861(13) 0.4243(3) 0.0516(6) Uani 1 1 d .
H15A H -0.2811 0.9675 0.3470 0.062 Uiso 1 1 calc R
C16 C -0.0807(3) 0.92346(10) 0.4617(2) 0.0387(5) Uani 1 1 d .
C17 C 0.1455(3) 0.86539(12) 0.6277(2) 0.0443(5) Uani 1 1 d .
H17A H 0.2195 0.8767 0.5492 0.053 Uiso 1 1 calc R
O1 O 0.1657(2) 0.79288(8) 0.65904(17) 0.0573(4) Uani 1 1 d .
H1A H 0.2207 0.7858 0.7573 0.069 Uiso 1 1 d .
C18 C 0.2013(3) 0.90993(14) 0.7543(3) 0.0612(7) Uani 1 1 d .
H18A H 0.3192 0.8992 0.7846 0.092 Uiso 1 1 calc R
H18B H 0.1270 0.9012 0.8312 0.092 Uiso 1 1 calc R
H18C H 0.1932 0.9578 0.7275 0.092 Uiso 1 1 calc R
C21 C 0.1244(3) 0.91419(12) 0.2630(2) 0.0447(5) Uani 1 1 d .
C22 C 0.2515(3) 0.94423(14) 0.1820(3) 0.0584(7) Uani 1 1 d .
H22A H 0.2988 0.9188 0.1094 0.070 Uiso 1 1 calc R
C23 C 0.3076(3) 1.01058(17) 0.2080(3) 0.0673(8) Uani 1 1 d .
H23A H 0.3924 1.0297 0.1531 0.081 Uiso 1 1 calc R
C24 C 0.2392(4) 1.04894(16) 0.3147(3) 0.0666(7) Uani 1 1 d .
H24A H 0.2762 1.0941 0.3315 0.080 Uiso 1 1 calc R
C25 C 0.1155(3) 1.02003(13) 0.3966(3) 0.0539(6) Uani 1 1 d .
H25A H 0.0701 1.0459 0.4694 0.065 Uiso 1 1 calc R
C26 C 0.0571(3) 0.95294(11) 0.3727(2) 0.0393(5) Uani 1 1 d .
C27 C 0.0609(3) 0.84127(12) 0.2320(3) 0.0542(6) Uani 1 1 d .
H27A H 0.0168 0.8220 0.3197 0.065 Uiso 1 1 calc R
O2 O 0.1986(3) 0.79839(10) 0.18835(18) 0.0760(6) Uani 1 1 d .
H2A H 0.2710 0.7922 0.2783 0.091 Uiso 1 1 d .
C28 C -0.0816(4) 0.83838(15) 0.1165(3) 0.0748(8) Uani 1 1 d .
H28A H -0.1193 0.7914 0.1032 0.112 Uiso 1 1 calc R
H28B H -0.0391 0.8556 0.0289 0.112 Uiso 1 1 calc R
H28C H -0.1775 0.8663 0.1435 0.112 Uiso 1 1 calc R
C31 C 0.5660(3) 0.66777(11) 0.3404(2) 0.0407(5) Uani 1 1 d .
C32 C 0.7073(3) 0.69495(12) 0.4198(3) 0.0528(6) Uani 1 1 d .
H32A H 0.6886 0.7213 0.5006 0.063 Uiso 1 1 calc R
C33 C 0.8749(3) 0.68348(14) 0.3809(3) 0.0614(7) Uani 1 1 d .
H33A H 0.9681 0.7024 0.4348 0.074 Uiso 1 1 calc R
C34 C 0.9040(3) 0.64412(15) 0.2623(3) 0.0647(7) Uani 1 1 d .
H34A H 1.0170 0.6357 0.2368 0.078 Uiso 1 1 calc R
C35 C 0.7655(3) 0.61728(13) 0.1815(3) 0.0549(6) Uani 1 1 d .
H35A H 0.7858 0.5905 0.1017 0.066 Uiso 1 1 calc R
C36 C 0.5953(3) 0.62960(10) 0.2175(2) 0.0405(5) Uani 1 1 d .
C37 C 0.3840(3) 0.67881(12) 0.3888(2) 0.0463(5) Uani 1 1 d .
H37A H 0.3022 0.6714 0.3064 0.056 Uiso 1 1 calc R
O3 O 0.3686(2) 0.74911(9) 0.43402(18) 0.0596(5) Uani 1 1 d .
H3A H 0.2924 0.7520 0.5164 0.072 Uiso 1 1 d .
C38 C 0.3401(4) 0.62834(14) 0.5045(3) 0.0642(7) Uani 1 1 d .
H38A H 0.2259 0.6381 0.5352 0.096 Uiso 1 1 calc R
H38B H 0.4232 0.6328 0.5842 0.096 Uiso 1 1 calc R
H38C H 0.3435 0.5820 0.4678 0.096 Uiso 1 1 calc R
C41 C 0.3732(3) 0.64237(12) 0.0125(2) 0.0455(5) Uani 1 1 d .
C42 C 0.2368(4) 0.61470(17) -0.0721(3) 0.0659(8) Uani 1 1 d .
H42A H 0.1865 0.6407 -0.1469 0.079 Uiso 1 1 calc R
C43 C 0.1752(4) 0.5493(2) -0.0466(3) 0.0807(9) Uani 1 1 d .
H43A H 0.0835 0.5316 -0.1040 0.097 Uiso 1 1 calc R
C44 C 0.2486(4) 0.51012(17) 0.0632(3) 0.0797(9) Uani 1 1 d .
H44A H 0.2061 0.4661 0.0807 0.096 Uiso 1 1 calc R
C45 C 0.3847(3) 0.53620(13) 0.1468(3) 0.0599(7) Uani 1 1 d .
H45A H 0.4351 0.5093 0.2203 0.072 Uiso 1 1 calc R
C46 C 0.4484(3) 0.60239(11) 0.1233(2) 0.0427(5) Uani 1 1 d .
C47 C 0.4411(3) 0.71416(13) -0.0171(3) 0.0550(6) Uani 1 1 d .
H47A H 0.4915 0.7333 0.0728 0.066 Uiso 1 1 calc R
O4 O 0.3049(3) 0.75939(10) -0.06941(17) 0.0780(6) Uani 1 1 d .
H4A H 0.2502 0.7768 0.0152 0.094 Uiso 1 1 d .
C48 C 0.5798(4) 0.71463(17) -0.1255(3) 0.0760(8) Uani 1 1 d .
H48A H 0.6236 0.7608 -0.1350 0.114 Uiso 1 1 calc R
H48B H 0.5307 0.6990 -0.2162 0.114 Uiso 1 1 calc R
H48C H 0.6729 0.6844 -0.0939 0.114 Uiso 1 1 calc R

loop_
_atom_site_aniso_label
_atom_site_aniso_U_11
_atom_site_aniso_U_22
_atom_site_aniso_U_33
_atom_site_aniso_U_23
_atom_site_aniso_U_13
_atom_site_aniso_U_12
C11 0.0410(12) 0.0392(11) 0.0393(11) -0.0034(10) 0.0049(9) 0.0009(9)
C12 0.0521(15) 0.0514(14) 0.0516(14) 0.0044(11) 0.0134(11) -0.0030(11)
C13 0.0444(14) 0.0636(16) 0.0680(17) 0.0036(14) 0.0178(12) -0.0058(12)
C14 0.0386(13) 0.0689(17) 0.0771(18) 0.0028(15) 0.0057(12) 0.0013(12)
C15 0.0450(13) 0.0511(13) 0.0586(14) 0.0033(12) 0.0018(11) 0.0039(11)
C16 0.0408(11) 0.0369(11) 0.0386(11) -0.0036(9) 0.0045(9) 0.0003(9)
C17 0.0446(12) 0.0519(14) 0.0369(11) 0.0063(10) 0.0062(10) 0.0032(10)
O1 0.0709(11) 0.0508(9) 0.0494(9) 0.0026(8) -0.0050(8) 0.0149(8)
C18 0.0557(15) 0.0612(16) 0.0652(16) -0.0044(13) -0.0108(12) -0.0017(13)
C21 0.0473(12) 0.0476(13) 0.0392(12) 0.0102(11) 0.0030(10) 0.0065(10)
C22 0.0595(15) 0.0709(18) 0.0459(14) 0.0141(12) 0.0143(12) 0.0090(13)
C23 0.0514(15) 0.085(2) 0.0653(18) 0.0251(16) 0.0042(13) -0.0152(15)
C24 0.0677(17) 0.0639(17) 0.0678(18) 0.0079(15) -0.0014(14) -0.0255(14)
C25 0.0592(14) 0.0483(13) 0.0540(14) 0.0002(11) 0.0011(11) -0.0115(12)
C26 0.0371(11) 0.0418(12) 0.0390(11) 0.0054(9) 0.0007(9) 0.0010(9)
C27 0.0756(17) 0.0454(13) 0.0424(13) 0.0012(10) 0.0114(12) 0.0116(12)
O2 0.1114(16) 0.0680(12) 0.0491(10) -0.0050(9) 0.0083(10) 0.0442(11)
C28 0.092(2) 0.0582(17) 0.0734(18) -0.0045(15) -0.0052(17) -0.0037(15)
C31 0.0402(11) 0.0346(11) 0.0461(12) 0.0035(10) -0.0079(10) 0.0005(9)
C32 0.0529(15) 0.0495(14) 0.0544(14) -0.0026(11) -0.0121(12) -0.0019(11)
C33 0.0417(14) 0.0584(16) 0.0818(19) 0.0089(14) -0.0176(13) -0.0114(12)
C34 0.0387(13) 0.0754(18) 0.0798(19) 0.0082(16) 0.0003(13) -0.0003(12)
C35 0.0470(14) 0.0586(15) 0.0589(15) 0.0012(12) 0.0009(11) 0.0043(11)
C36 0.0406(11) 0.0349(11) 0.0452(12) 0.0027(10) -0.0041(9) 0.0012(9)
C37 0.0437(12) 0.0455(13) 0.0486(13) -0.0067(11) -0.0070(10) 0.0037(10)
O3 0.0689(11) 0.0495(10) 0.0606(10) -0.0085(8) 0.0044(8) 0.0115(8)
C38 0.0561(15) 0.0668(17) 0.0702(17) 0.0085(14) 0.0066(13) 0.0000(13)
C41 0.0442(12) 0.0529(14) 0.0393(12) -0.0087(11) 0.0010(10) 0.0069(10)
C42 0.0592(15) 0.090(2) 0.0469(14) -0.0144(14) -0.0121(12) 0.0076(15)
C43 0.0648(18) 0.102(3) 0.074(2) -0.0312(19) -0.0093(16) -0.0237(18)
C44 0.083(2) 0.073(2) 0.082(2) -0.0169(17) -0.0009(17) -0.0319(17)
C45 0.0697(17) 0.0482(15) 0.0609(16) -0.0037(12) -0.0045(13) -0.0087(12)
C46 0.0427(12) 0.0409(12) 0.0442(12) -0.0059(10) -0.0014(10) 0.0006(9)
C47 0.0747(17) 0.0505(14) 0.0392(13) 0.0001(11) -0.0030(12) 0.0134(13)
O4 0.1100(15) 0.0792(14) 0.0442(10) 0.0073(9) -0.0002(10) 0.0450(12)
C48 0.088(2) 0.0749(19) 0.0660(18) 0.0120(15) 0.0148(16) -0.0007(17)

loop_
_atom_type_symbol
_atom_type_description
_atom_type_scat_dispersion_real
_atom_type_scat_dispersion_imag
_atom_type_scat_source
C C 0.0033 0.0000 'International Tables Vol C Tables 4.2.6.8 and 6.1.1.4'
H H 0.0000 0.0000 'International Tables Vol C Tables 4.2.6.8 and 6.1.1.4'
O O 0.0106 0.0000 'International Tables Vol C Tables 4.2.6.8 and 6.1.1.4'

loop_
_geom_angle_atom_site_label_1
_geom_angle_atom_site_label_2
_geom_angle_atom_site_label_3
_geom_angle
C12 C11 C16 118.5(2)
C12 C11 C17 120.3(2)
C16 C11 C17 121.17(19)
C13 C12 C11 121.6(2)
C13 C12 H12A 119.2
C11 C12 H12A 119.2
C14 C13 C12 120.1(2)
C14 C13 H13A 120.0
C12 C13 H13A 120.0
C13 C14 C15 119.6(2)
C13 C14 H14A 120.2
C15 C14 H14A 120.2
C14 C15 C16 120.9(2)
C14 C15 H15A 119.5
C16 C15 H15A 119.5
C15 C16 C11 119.26(19)
C15 C16 C26 118.63(19)
C11 C16 C26 122.08(18)
O1 C17 C18 111.89(19)
O1 C17 C11 109.68(18)
C18 C17 C11 111.01(19)
O1 C17 H17A 108.0
C18 C17 H17A 108.0
C11 C17 H17A 108.0
C17 O1 H1A 110.9
C17 C18 H18A 109.5
C17 C18 H18B 109.5
H18A C18 H18B 109.5
C17 C18 H18C 109.5
H18A C18 H18C 109.5
H18B C18 H18C 109.5
C26 C21 C22 118.5(2)
C26 C21 C27 120.79(19)
C22 C21 C27 120.7(2)
C23 C22 C21 121.0(2)
C23 C22 H22A 119.5
C21 C22 H22A 119.5
C22 C23 C24 120.3(2)
C22 C23 H23A 119.9
C24 C23 H23A 119.9
C23 C24 C25 119.5(3)
C23 C24 H24A 120.3
C25 C24 H24A 120.3
C24 C25 C26 121.3(2)
C24 C25 H25A 119.4
C26 C25 H25A 119.4
C25 C26 C21 119.4(2)
C25 C26 C16 120.0(2)
C21 C26 C16 120.63(19)
O2 C27 C28 107.4(2)
O2 C27 C21 111.0(2)
C28 C27 C21 112.9(2)
O2 C27 H27A 108.5
C28 C27 H27A 108.5
C21 C27 H27A 108.5
C27 O2 H2A 102.7
C27 C28 H28A 109.5
C27 C28 H28B 109.5
H28A C28 H28B 109.5
C27 C28 H28C 109.5
H28A C28 H28C 109.5
H28B C28 H28C 109.5
C32 C31 C36 119.0(2)
C32 C31 C37 119.9(2)
C36 C31 C37 121.08(18)
C33 C32 C31 121.1(2)
C33 C32 H32A 119.5
C31 C32 H32A 119.5
C34 C33 C32 119.9(2)
C34 C33 H33A 120.0
C32 C33 H33A 120.0
C33 C34 C35 119.8(2)
C33 C34 H34A 120.1
C35 C34 H34A 120.1
C34 C35 C36 121.0(2)
C34 C35 H35A 119.5
C36 C35 H35A 119.5
C35 C36 C31 119.1(2)
C35 C36 C46 119.4(2)
C31 C36 C46 121.43(18)
O3 C37 C38 112.1(2)
O3 C37 C31 108.44(18)
C38 C37 C31 111.82(19)
O3 C37 H37A 108.1
C38 C37 H37A 108.1
C31 C37 H37A 108.1
C37 O3 H3A 110.2
C37 C38 H38A 109.5
C37 C38 H38B 109.5
H38A C38 H38B 109.5
C37 C38 H38C 109.5
H38A C38 H38C 109.5
H38B C38 H38C 109.5
C42 C41 C46 118.8(2)
C42 C41 C47 120.5(2)
C46 C41 C47 120.7(2)
C43 C42 C41 120.9(3)
C43 C42 H42A 119.6
C41 C42 H42A 119.6
C44 C43 C42 120.3(3)
C44 C43 H43A 119.9
C42 C43 H43A 119.9
C45 C44 C43 119.7(3)
C45 C44 H44A 120.1
C43 C44 H44A 120.1
C44 C45 C46 120.9(3)
C44 C45 H45A 119.6
C46 C45 H45A 119.6
C45 C46 C41 119.4(2)
C45 C46 C36 119.6(2)
C41 C46 C36 121.03(19)
O4 C47 C41 111.6(2)
O4 C47 C48 107.4(2)
C41 C47 C48 113.1(2)
O4 C47 H47A 108.2
C41 C47 H47A 108.2
C48 C47 H47A 108.2
C47 O4 H4A 105.9
C47 C48 H48A 109.5
C47 C48 H48B 109.5
H48A C48 H48B 109.5
C47 C48 H48C 109.5
H48A C48 H48C 109.5
H48B C48 H48C 109.5

loop_
_geom_bond_atom_site_label_1
_geom_bond_atom_site_label_2
_geom_bond_distance
C11 C12 1.386(3)
C11 C16 1.395(3)
C11 C17 1.514(3)
C12 C13 1.373(3)
C12 H12A 0.9300
C13 C14 1.368(4)
C13 H13A 0.9300
C14 C15 1.381(3)
C14 H14A 0.9300
C15 C16 1.394(3)
C15 H15A 0.9300
C16 C26 1.499(3)
C17 O1 1.439(3)
C17 C18 1.509(3)
C17 H17A 0.9800
O1 H1A 1.0016
C18 H18A 0.9600
C18 H18B 0.9600
C18 H18C 0.9600
C21 C26 1.394(3)
C21 C22 1.398(3)
C21 C27 1.515(3)
C22 C23 1.371(4)
C22 H22A 0.9300
C23 C24 1.373(4)
C23 H23A 0.9300
C24 C25 1.374(3)
C24 H24A 0.9300
C25 C26 1.387(3)
C25 H25A 0.9300
C27 O2 1.425(3)
C27 C28 1.500(4)
C27 H27A 0.9800
O2 H2A 0.9922
C28 H28A 0.9600
C28 H28B 0.9600
C28 H28C 0.9600
C31 C32 1.388(3)
C31 C36 1.396(3)
C31 C37 1.513(3)
C32 C33 1.380(4)
C32 H32A 0.9300
C33 C34 1.375(4)
C33 H33A 0.9300
C34 C35 1.377(4)
C34 H34A 0.9300
C35 C36 1.392(3)
C35 H35A 0.9300
C36 C46 1.493(3)
C37 O3 1.430(3)
C37 C38 1.511(4)
C37 H37A 0.9800
O3 H3A 0.9966
C38 H38A 0.9600
C38 H38B 0.9600
C38 H38C 0.9600
C41 C42 1.388(3)
C41 C46 1.395(3)
C41 C47 1.514(3)
C42 C43 1.376(5)
C42 H42A 0.9300
C43 C44 1.374(5)
C43 H43A 0.9300
C44 C45 1.371(4)
C44 H44A 0.9300
C45 C46 1.392(3)
C45 H45A 0.9300
C47 O4 1.432(3)
C47 C48 1.514(4)
C47 H47A 0.9800
O4 H4A 0.9776
C48 H48A 0.9600
C48 H48B 0.9600
C48 H48C 0.9600
